data_4079455
loop_
_publ_author_name
'Wucher, Philipp'
'Roesle, Philipp'
'Falivene, Laura'
'Cavallo, Luigi'
'Caporaso, Lucia'
'G\"ottker-Schnetmann, Inigo'
'Mecking, Stefan'

_publ_section_title
;
 Controlled Acrylate Insertion Regioselectivity in
 Diazaphospholidine-Sulfonato Palladium(II) Complexes
;
_journal_issue 24
_journal_name_full Organometallics
_journal_page_first 8505
_journal_paper_doi 10.1021/om300755j
_journal_volume 31
_journal_year 2012
_chemical_formula_moiety 'C32 H38 N3 O3 P Pd S'
_chemical_formula_sum 'C32 H38 N3 O3 P Pd S'
_chemical_formula_weight 682.08
_chemical_name_systematic
; 
 ? 
;
_space_group_IT_number 14
_symmetry_cell_setting monoclinic
_symmetry_space_group_name_Hall '-P 2ybc'
_symmetry_space_group_name_H-M 'P 1 21/c 1'
_atom_sites_solution_hydrogens geom
_atom_sites_solution_primary heavy
_atom_sites_solution_secondary difmap
_audit_creation_method SHELXL-97
_cell_angle_alpha 90.00
_cell_angle_beta 109.842(3)
_cell_angle_gamma 90.00
_cell_formula_units_Z 4
_cell_length_a 13.8229(6)
_cell_length_b 13.5851(4)
_cell_length_c 17.0924(7)
_cell_measurement_reflns_used 52382
_cell_measurement_temperature 100(2)
_cell_measurement_theta_max 29.02
_cell_measurement_theta_min 1.96
_cell_volume 3019.2(2)
_computing_cell_refinement 'STOE X-AREA'
_computing_data_collection 'STOE X-AREA'
_computing_data_reduction 'STOE X-RED32'
_computing_structure_refinement 'SHELXL-97 (Sheldrick, 1997)'
_computing_structure_solution 'SHELXS-97 (Sheldrick, 1990)'
_diffrn_ambient_temperature 100(2)
_diffrn_detector_area_resol_mean 6.67
_diffrn_measured_fraction_theta_full 0.987
_diffrn_measured_fraction_theta_max 0.987
_diffrn_measurement_device_type 'STOE IPDS 2T'
_diffrn_measurement_method 'rotation method'
_diffrn_radiation_monochromator graphite
_diffrn_radiation_source 'fine-focus sealed tube'
_diffrn_radiation_type MoK\a
_diffrn_radiation_wavelength 0.71073
_diffrn_reflns_av_R_equivalents 0.0508
_diffrn_reflns_av_sigmaI/netI 0.0313
_diffrn_reflns_limit_h_max 18
_diffrn_reflns_limit_h_min -18
_diffrn_reflns_limit_k_max 18
_diffrn_reflns_limit_k_min -18
_diffrn_reflns_limit_l_max 22
_diffrn_reflns_limit_l_min -22
_diffrn_reflns_number 52423
_diffrn_reflns_theta_full 28.67
_diffrn_reflns_theta_max 28.67
_diffrn_reflns_theta_min 1.96
_exptl_absorpt_coefficient_mu 0.775
_exptl_absorpt_correction_T_max 0.8926
_exptl_absorpt_correction_T_min 0.8172
_exptl_absorpt_correction_type integration
_exptl_absorpt_process_details 'STOE X-RED32'
_exptl_crystal_colour colourless
_exptl_crystal_density_diffrn 1.501
_exptl_crystal_density_method 'not measured'
_exptl_crystal_description prism
_exptl_crystal_F_000 1408
_exptl_crystal_size_max 0.350
_exptl_crystal_size_mid 0.300
_exptl_crystal_size_min 0.250
_refine_diff_density_max 0.433
_refine_diff_density_min -0.852
_refine_diff_density_rms 0.087
_refine_ls_extinction_method none
_refine_ls_goodness_of_fit_ref 1.035
_refine_ls_hydrogen_treatment constr
_refine_ls_matrix_type full
_refine_ls_number_parameters 377
_refine_ls_number_reflns 7679
_refine_ls_number_restraints 0
_refine_ls_restrained_S_all 1.035
_refine_ls_R_factor_all 0.0390
_refine_ls_R_factor_gt 0.0287
_refine_ls_shift/su_max 0.003
_refine_ls_shift/su_mean 0.000
_refine_ls_structure_factor_coef Fsqd
_refine_ls_weighting_details 'calc w=1/[\s^2^(Fo^2^)+(0.0328P)^2^+2.5075P] where P=(Fo^2^+2Fc^2^)/3'
_refine_ls_weighting_scheme calc
_refine_ls_wR_factor_gt 0.0634
_refine_ls_wR_factor_ref 0.0673
_reflns_number_gt 6559
_reflns_number_total 7679
_reflns_threshold_expression >2sigma(I)
_cod_data_source_file om300755j_si_002.cif
_cod_data_source_block d:\gs09_08
_cod_original_sg_symbol_Hall 'P 2ybc'
_cod_original_sg_symbol_H-M 'P 21/c'
_cod_database_code 4079455

loop_
_symmetry_equiv_pos_as_xyz
'x, y, z'
'-x, y+1/2, -z+1/2'
'-x, -y, -z'
'x, -y-1/2, z-1/2'

loop_
_atom_site_label
_atom_site_type_symbol
_atom_site_fract_x
_atom_site_fract_y
_atom_site_fract_z
_atom_site_U_iso_or_equiv
_atom_site_adp_type
_atom_site_occupancy
_atom_site_symmetry_multiplicity
_atom_site_calc_flag
_atom_site_refinement_flags
C1 C 0.37557(15) 0.38370(15) 1.04321(13) 0.0201(4) Uani 1 1 d .
H1A H 0.3633 0.4402 1.0742 0.024 Uiso 1 1 calc R
H1B H 0.4360 0.3966 1.0271 0.024 Uiso 1 1 calc R
H1C H 0.3877 0.3248 1.0783 0.024 Uiso 1 1 calc R
C2 C 0.21470(14) 0.13734(14) 0.85406(12) 0.0141(3) Uani 1 1 d .
C3 C 0.10871(14) 0.14998(13) 0.83828(12) 0.0144(3) Uani 1 1 d .
C4 C 0.04065(15) 0.07076(14) 0.81427(13) 0.0175(4) Uani 1 1 d .
H4A H -0.0305 0.0809 0.8045 0.021 Uiso 1 1 calc R
C5 C 0.07555(16) -0.02217(15) 0.80455(14) 0.0210(4) Uani 1 1 d .
H5A H 0.0290 -0.0759 0.7883 0.025 Uiso 1 1 calc R
C6 C 0.17925(16) -0.03594(15) 0.81877(14) 0.0214(4) Uani 1 1 d .
H6A H 0.2041 -0.0994 0.8120 0.026 Uiso 1 1 calc R
C7 C 0.24741(15) 0.04266(15) 0.84297(13) 0.0184(4) Uani 1 1 d .
H7A H 0.3183 0.0317 0.8522 0.022 Uiso 1 1 calc R
C8 C 0.48989(14) 0.18356(14) 1.01535(12) 0.0146(4) Uani 1 1 d .
C9 C 0.46494(14) 0.12353(14) 1.07225(12) 0.0158(4) Uani 1 1 d .
C10 C 0.52631(15) 0.12727(14) 1.15583(12) 0.0177(4) Uani 1 1 d .
H10A H 0.5081 0.0878 1.1946 0.021 Uiso 1 1 calc R
C11 C 0.61310(15) 0.18654(15) 1.18470(13) 0.0184(4) Uani 1 1 d .
C12 C 0.63729(15) 0.24420(15) 1.12670(13) 0.0179(4) Uani 1 1 d .
H12A H 0.6970 0.2844 1.1450 0.022 Uiso 1 1 calc R
C13 C 0.57709(14) 0.24509(14) 1.04261(13) 0.0165(4) Uani 1 1 d .
C14 C 0.37348(16) 0.05594(16) 1.04544(13) 0.0209(4) Uani 1 1 d .
H14A H 0.3798 0.0106 1.0028 0.025 Uiso 1 1 calc R
H14B H 0.3105 0.0949 1.0225 0.025 Uiso 1 1 calc R
H14C H 0.3705 0.0183 1.0935 0.025 Uiso 1 1 calc R
C15 C 0.67847(17) 0.18977(18) 1.27561(13) 0.0251(4) Uani 1 1 d .
H15A H 0.6760 0.1256 1.3011 0.030 Uiso 1 1 calc R
H15B H 0.6521 0.2406 1.3038 0.030 Uiso 1 1 calc R
H15C H 0.7497 0.2052 1.2809 0.030 Uiso 1 1 calc R
C16 C 0.60586(17) 0.31533(16) 0.98603(14) 0.0234(4) Uani 1 1 d .
H16A H 0.5443 0.3328 0.9391 0.028 Uiso 1 1 calc R
H16B H 0.6561 0.2840 0.9651 0.028 Uiso 1 1 calc R
H16C H 0.6360 0.3750 1.0170 0.028 Uiso 1 1 calc R
C17 C 0.47230(14) 0.15762(14) 0.86494(12) 0.0162(4) Uani 1 1 d .
H17A H 0.4554 0.0890 0.8456 0.019 Uiso 1 1 calc R
H17B H 0.5481 0.1642 0.8882 0.019 Uiso 1 1 calc R
C18 C 0.42819(17) 0.22925(18) 0.79265(14) 0.0258(5) Uani 1 1 d .
H18B H 0.4788 0.2815 0.7945 0.031 Uiso 1 1 calc R
H18A H 0.4112 0.1941 0.7389 0.031 Uiso 1 1 calc R
C19 C 0.28169(14) 0.34598(14) 0.74240(12) 0.0151(4) Uani 1 1 d .
C20 C 0.20529(15) 0.31812(15) 0.66865(12) 0.0168(4) Uani 1 1 d .
C21 C 0.15670(15) 0.39056(16) 0.61082(13) 0.0204(4) Uani 1 1 d .
H21A H 0.1056 0.3716 0.5601 0.024 Uiso 1 1 calc R
C22 C 0.18088(16) 0.48960(16) 0.62532(14) 0.0215(4) Uani 1 1 d .
C23 C 0.25692(16) 0.51547(15) 0.69935(13) 0.0200(4) Uani 1 1 d .
H23A H 0.2734 0.5831 0.7104 0.024 Uiso 1 1 calc R
C24 C 0.31003(15) 0.44562(14) 0.75799(12) 0.0172(4) Uani 1 1 d .
C25 C 0.17559(17) 0.21179(16) 0.64975(13) 0.0235(4) Uani 1 1 d .
H25A H 0.1241 0.1936 0.6749 0.028 Uiso 1 1 calc R
H25B H 0.2366 0.1701 0.6727 0.028 Uiso 1 1 calc R
H25C H 0.1468 0.2025 0.5894 0.028 Uiso 1 1 calc R
C26 C 0.13191(19) 0.56692(18) 0.56032(15) 0.0301(5) Uani 1 1 d .
H26A H 0.0856 0.6079 0.5791 0.036 Uiso 1 1 calc R
H26B H 0.0927 0.5347 0.5078 0.036 Uiso 1 1 calc R
H26C H 0.1856 0.6083 0.5519 0.036 Uiso 1 1 calc R
C27 C 0.39755(17) 0.47813(15) 0.83357(13) 0.0227(4) Uani 1 1 d .
H27A H 0.4624 0.4524 0.8305 0.027 Uiso 1 1 calc R
H27B H 0.3870 0.4529 0.8838 0.027 Uiso 1 1 calc R
H27C H 0.4002 0.5502 0.8356 0.027 Uiso 1 1 calc R
C28 C 0.15298(15) 0.55565(14) 0.89457(13) 0.0181(4) Uani 1 1 d .
H28A H 0.1625 0.5361 0.8443 0.022 Uiso 1 1 calc R
C29 C 0.10733(15) 0.64604(15) 0.89726(13) 0.0204(4) Uani 1 1 d .
H29A H 0.0878 0.6885 0.8503 0.024 Uiso 1 1 calc R
C30 C 0.09089(16) 0.67296(15) 0.97002(14) 0.0214(4) Uani 1 1 d .
H30A H 0.0594 0.7342 0.9736 0.026 Uiso 1 1 calc R
C31 C 0.12096(16) 0.60957(16) 1.03742(13) 0.0209(4) Uani 1 1 d .
H31A H 0.1096 0.6261 1.0876 0.025 Uiso 1 1 calc R
C32 C 0.16794(15) 0.52164(15) 1.03035(13) 0.0190(4) Uani 1 1 d .
H32A H 0.1895 0.4787 1.0769 0.023 Uiso 1 1 calc R
N1 N 0.42623(12) 0.18193(12) 0.92890(10) 0.0142(3) Uani 1 1 d .
N2 N 0.33579(12) 0.27183(12) 0.80150(10) 0.0151(3) Uani 1 1 d .
N3 N 0.18415(12) 0.49474(12) 0.96035(10) 0.0157(3) Uani 1 1 d .
O1 O 0.11467(10) 0.34077(10) 0.83107(8) 0.0152(3) Uani 1 1 d .
O2 O 0.05410(11) 0.26590(11) 0.93572(9) 0.0197(3) Uani 1 1 d .
O3 O -0.05236(10) 0.26282(10) 0.78914(10) 0.0203(3) Uani 1 1 d .
P1 P 0.31154(4) 0.23766(3) 0.88749(3) 0.01224(9) Uani 1 1 d .
S1 S 0.05021(3) 0.26306(3) 0.85006(3) 0.01396(9) Uani 1 1 d .
Pd1 Pd 0.250646(10) 0.362061(10) 0.939560(9) 0.01312(4) Uani 1 1 d .

loop_
_atom_site_aniso_label
_atom_site_aniso_U_11
_atom_site_aniso_U_22
_atom_site_aniso_U_33
_atom_site_aniso_U_23
_atom_site_aniso_U_13
_atom_site_aniso_U_12
C1 0.0164(9) 0.0211(10) 0.0182(10) -0.0056(7) 0.0000(8) 0.0023(7)
C2 0.0132(8) 0.0156(8) 0.0134(8) -0.0011(7) 0.0042(7) -0.0001(7)
C3 0.0150(8) 0.0149(8) 0.0125(8) -0.0010(7) 0.0035(7) -0.0001(7)
C4 0.0141(8) 0.0186(9) 0.0193(10) -0.0012(7) 0.0049(7) -0.0009(7)
C5 0.0181(9) 0.0183(9) 0.0238(10) -0.0038(8) 0.0036(8) -0.0031(7)
C6 0.0205(10) 0.0165(9) 0.0255(11) -0.0052(8) 0.0054(8) 0.0014(7)
C7 0.0135(8) 0.0193(9) 0.0217(10) -0.0022(7) 0.0051(8) 0.0004(7)
C8 0.0128(8) 0.0165(8) 0.0135(9) 0.0007(7) 0.0030(7) 0.0037(7)
C9 0.0147(8) 0.0159(9) 0.0180(9) 0.0008(7) 0.0070(7) 0.0039(7)
C10 0.0202(9) 0.0183(9) 0.0159(9) 0.0023(7) 0.0076(8) 0.0047(7)
C11 0.0167(9) 0.0219(10) 0.0150(9) -0.0008(7) 0.0034(7) 0.0068(7)
C12 0.0141(8) 0.0199(9) 0.0179(9) -0.0010(7) 0.0029(8) 0.0014(7)
C13 0.0136(8) 0.0180(9) 0.0176(9) 0.0018(7) 0.0050(7) 0.0011(7)
C14 0.0186(9) 0.0236(10) 0.0200(10) 0.0037(8) 0.0060(8) -0.0031(8)
C15 0.0213(10) 0.0354(12) 0.0168(10) 0.0000(9) 0.0041(8) 0.0039(9)
C16 0.0207(10) 0.0262(11) 0.0205(10) 0.0029(8) 0.0034(8) -0.0066(8)
C17 0.0144(8) 0.0198(9) 0.0158(9) 0.0001(7) 0.0068(7) 0.0025(7)
C18 0.0232(10) 0.0383(12) 0.0196(10) 0.0093(9) 0.0121(9) 0.0135(9)
C19 0.0139(8) 0.0182(9) 0.0138(9) 0.0022(7) 0.0057(7) 0.0029(7)
C20 0.0144(8) 0.0216(9) 0.0154(9) 0.0017(7) 0.0065(7) 0.0015(7)
C21 0.0150(9) 0.0279(10) 0.0172(10) 0.0029(8) 0.0039(8) 0.0023(8)
C22 0.0194(9) 0.0253(10) 0.0211(10) 0.0065(8) 0.0087(8) 0.0087(8)
C23 0.0234(10) 0.0180(9) 0.0209(10) 0.0016(8) 0.0106(8) 0.0040(8)
C24 0.0194(9) 0.0188(9) 0.0150(9) -0.0002(7) 0.0080(8) 0.0005(7)
C25 0.0240(10) 0.0251(10) 0.0166(10) -0.0018(8) 0.0007(8) -0.0045(8)
C26 0.0300(12) 0.0297(11) 0.0286(12) 0.0119(10) 0.0074(10) 0.0103(9)
C27 0.0273(10) 0.0183(9) 0.0209(10) -0.0001(8) 0.0062(9) -0.0051(8)
C28 0.0173(9) 0.0187(9) 0.0170(9) -0.0023(7) 0.0040(8) 0.0013(7)
C29 0.0188(9) 0.0190(9) 0.0216(10) 0.0007(8) 0.0046(8) 0.0030(7)
C30 0.0174(9) 0.0193(9) 0.0247(11) -0.0051(8) 0.0037(8) 0.0036(7)
C31 0.0180(9) 0.0247(10) 0.0200(10) -0.0066(8) 0.0063(8) 0.0037(8)
C32 0.0183(9) 0.0218(9) 0.0164(9) -0.0012(7) 0.0050(8) 0.0020(7)
N1 0.0110(7) 0.0182(7) 0.0135(8) 0.0000(6) 0.0044(6) 0.0028(6)
N2 0.0137(7) 0.0171(7) 0.0144(8) 0.0018(6) 0.0044(6) 0.0033(6)
N3 0.0140(7) 0.0150(7) 0.0172(8) -0.0030(6) 0.0041(6) 0.0020(6)
O1 0.0133(6) 0.0151(6) 0.0146(7) -0.0006(5) 0.0015(5) 0.0000(5)
O2 0.0215(7) 0.0230(7) 0.0173(7) -0.0011(6) 0.0100(6) 0.0016(6)
O3 0.0115(6) 0.0200(7) 0.0252(8) -0.0011(6) 0.0008(6) 0.0019(5)
P1 0.0109(2) 0.0130(2) 0.0122(2) -0.00099(16) 0.00304(17) 0.00089(16)
S1 0.01103(19) 0.0152(2) 0.0150(2) -0.00087(16) 0.00353(17) 0.00172(15)
Pd1 0.01173(7) 0.01364(7) 0.01313(7) -0.00229(5) 0.00309(5) 0.00109(5)

loop_
_atom_type_symbol
_atom_type_description
_atom_type_scat_dispersion_real
_atom_type_scat_dispersion_imag
_atom_type_scat_source
C C 0.0033 0.0016 'International Tables Vol C Tables 4.2.6.8 and 6.1.1.4'
H H 0.0000 0.0000 'International Tables Vol C Tables 4.2.6.8 and 6.1.1.4'
N N 0.0061 0.0033 'International Tables Vol C Tables 4.2.6.8 and 6.1.1.4'
O O 0.0106 0.0060 'International Tables Vol C Tables 4.2.6.8 and 6.1.1.4'
P P 0.1023 0.0942 'International Tables Vol C Tables 4.2.6.8 and 6.1.1.4'
S S 0.1246 0.1234 'International Tables Vol C Tables 4.2.6.8 and 6.1.1.4'
Pd Pd -0.9988 1.0072 'International Tables Vol C Tables 4.2.6.8 and 6.1.1.4'

loop_
_geom_angle_atom_site_label_1
_geom_angle_atom_site_label_2
_geom_angle_atom_site_label_3
_geom_angle
C7 C2 C3 116.74(17)
C7 C2 P1 118.95(14)
C3 C2 P1 124.31(14)
C4 C3 C2 121.07(17)
C4 C3 S1 114.33(14)
C2 C3 S1 124.56(14)
C5 C4 C3 120.78(18)
C4 C5 C6 119.08(18)
C5 C6 C7 120.37(18)
C6 C7 C2 121.95(18)
C9 C8 C13 120.04(18)
C9 C8 N1 119.68(17)
C13 C8 N1 120.28(17)
C10 C9 C8 118.92(18)
C10 C9 C14 119.44(18)
C8 C9 C14 121.64(18)
C11 C10 C9 122.51(19)
C10 C11 C12 117.45(18)
C10 C11 C15 121.70(19)
C12 C11 C15 120.85(19)
C11 C12 C13 122.39(19)
C12 C13 C8 118.65(18)
C12 C13 C16 118.18(18)
C8 C13 C16 123.11(18)
N1 C17 C18 107.58(15)
N2 C18 C17 107.01(17)
C20 C19 C24 120.55(18)
C20 C19 N2 119.81(17)
C24 C19 N2 119.57(17)
C19 C20 C21 118.95(19)
C19 C20 C25 121.45(18)
C21 C20 C25 119.59(18)
C22 C21 C20 121.9(2)
C23 C22 C21 118.04(19)
C23 C22 C26 120.4(2)
C21 C22 C26 121.4(2)
C22 C23 C24 122.27(19)
C23 C24 C19 118.23(18)
C23 C24 C27 119.40(18)
C19 C24 C27 122.34(18)
N3 C28 C29 122.49(19)
C30 C29 C28 118.5(2)
C31 C30 C29 119.20(19)
C30 C31 C32 118.8(2)
N3 C32 C31 122.58(19)
C8 N1 C17 119.72(15)
C8 N1 P1 125.83(13)
C17 N1 P1 111.77(12)
C19 N2 C18 117.99(16)
C19 N2 P1 126.54(13)
C18 N2 P1 115.06(13)
C32 N3 C28 118.40(17)
C32 N3 Pd1 126.74(14)
C28 N3 Pd1 114.83(13)
S1 O1 Pd1 108.55(7)
N2 P1 N1 93.04(8)
N2 P1 C2 105.69(8)
N1 P1 C2 106.08(8)
N2 P1 Pd1 110.99(6)
N1 P1 Pd1 127.56(6)
C2 P1 Pd1 110.61(6)
O3 S1 O2 114.77(9)
O3 S1 O1 110.98(8)
O2 S1 O1 112.51(8)
O3 S1 C3 106.78(9)
O2 S1 C3 105.98(9)
O1 S1 C3 105.03(8)
C1 Pd1 N3 91.11(7)
C1 Pd1 O1 178.29(7)
N3 Pd1 O1 87.55(6)
C1 Pd1 P1 97.75(6)
N3 Pd1 P1 166.24(5)
O1 Pd1 P1 83.76(4)

loop_
_geom_bond_atom_site_label_1
_geom_bond_atom_site_label_2
_geom_bond_distance
C1 Pd1 2.0323(19)
C2 C7 1.398(3)
C2 C3 1.407(3)
C2 P1 1.8592(19)
C3 C4 1.396(3)
C3 S1 1.7791(19)
C4 C5 1.381(3)
C5 C6 1.383(3)
C6 C7 1.391(3)
C8 C9 1.399(3)
C8 C13 1.410(3)
C8 N1 1.441(2)
C9 C10 1.393(3)
C9 C14 1.503(3)
C10 C11 1.389(3)
C11 C12 1.390(3)
C11 C15 1.510(3)
C12 C13 1.395(3)
C13 C16 1.505(3)
C17 N1 1.477(2)
C17 C18 1.528(3)
C18 N2 1.456(3)
C19 C20 1.394(3)
C19 C24 1.409(3)
C19 N2 1.443(2)
C20 C21 1.395(3)
C20 C25 1.507(3)
C21 C22 1.388(3)
C22 C23 1.388(3)
C22 C26 1.512(3)
C23 C24 1.394(3)
C24 C27 1.505(3)
C28 N3 1.344(3)
C28 C29 1.388(3)
C29 C30 1.387(3)
C30 C31 1.384(3)
C31 C32 1.384(3)
C32 N3 1.340(3)
N1 P1 1.6810(16)
N2 P1 1.6801(17)
N3 Pd1 2.1076(16)
O1 S1 1.4866(14)
O1 Pd1 2.1655(13)
O2 S1 1.4473(15)
O3 S1 1.4465(14)
P1 Pd1 2.2058(5)

loop_
_geom_torsion_atom_site_label_1
_geom_torsion_atom_site_label_2
_geom_torsion_atom_site_label_3
_geom_torsion_atom_site_label_4
_geom_torsion
C7 C2 C3 C4 1.2(3)
P1 C2 C3 C4 -179.24(15)
C7 C2 C3 S1 178.81(15)
P1 C2 C3 S1 -1.6(3)
C2 C3 C4 C5 -0.6(3)
S1 C3 C4 C5 -178.52(16)
C3 C4 C5 C6 -0.1(3)
C4 C5 C6 C7 0.4(3)
C5 C6 C7 C2 0.2(3)
C3 C2 C7 C6 -1.0(3)
P1 C2 C7 C6 179.43(16)
C13 C8 C9 C10 1.2(3)
N1 C8 C9 C10 -178.91(16)
C13 C8 C9 C14 -179.17(18)
N1 C8 C9 C14 0.7(3)
C8 C9 C10 C11 -1.7(3)
C14 C9 C10 C11 178.70(18)
C9 C10 C11 C12 0.6(3)
C9 C10 C11 C15 179.83(18)
C10 C11 C12 C13 1.0(3)
C15 C11 C12 C13 -178.22(19)
C11 C12 C13 C8 -1.5(3)
C11 C12 C13 C16 175.82(19)
C9 C8 C13 C12 0.3(3)
N1 C8 C13 C12 -179.57(17)
C9 C8 C13 C16 -176.85(19)
N1 C8 C13 C16 3.3(3)
N1 C17 C18 N2 -17.8(2)
C24 C19 C20 C21 -0.5(3)
N2 C19 C20 C21 -177.48(17)
C24 C19 C20 C25 178.47(19)
N2 C19 C20 C25 1.5(3)
C19 C20 C21 C22 -1.2(3)
C25 C20 C21 C22 179.7(2)
C20 C21 C22 C23 1.0(3)
C20 C21 C22 C26 176.6(2)
C21 C22 C23 C24 1.1(3)
C26 C22 C23 C24 -174.6(2)
C22 C23 C24 C19 -2.8(3)
C22 C23 C24 C27 174.92(19)
C20 C19 C24 C23 2.5(3)
N2 C19 C24 C23 179.43(17)
C20 C19 C24 C27 -175.15(18)
N2 C19 C24 C27 1.8(3)
N3 C28 C29 C30 -1.8(3)
C28 C29 C30 C31 0.4(3)
C29 C30 C31 C32 0.9(3)
C30 C31 C32 N3 -1.0(3)
C9 C8 N1 C17 -122.78(19)
C13 C8 N1 C17 57.1(2)
C9 C8 N1 P1 77.3(2)
C13 C8 N1 P1 -102.81(19)
C18 C17 N1 C8 -137.17(18)
C18 C17 N1 P1 25.4(2)
C20 C19 N2 C18 89.0(2)
C24 C19 N2 C18 -87.9(2)
C20 C19 N2 P1 -98.7(2)
C24 C19 N2 P1 84.4(2)
C17 C18 N2 C19 177.24(17)
C17 C18 N2 P1 4.1(2)
C31 C32 N3 C28 -0.3(3)
C31 C32 N3 Pd1 -178.17(15)
C29 C28 N3 C32 1.7(3)
C29 C28 N3 Pd1 179.86(15)
C19 N2 P1 N1 -163.27(16)
C18 N2 P1 N1 9.22(16)
C19 N2 P1 C2 89.08(17)
C18 N2 P1 C2 -98.43(16)
C19 N2 P1 Pd1 -30.88(17)
C18 N2 P1 Pd1 141.62(14)
C8 N1 P1 N2 140.88(16)
C17 N1 P1 N2 -20.35(14)
C8 N1 P1 C2 -111.83(16)
C17 N1 P1 C2 86.93(14)
C8 N1 P1 Pd1 21.32(19)
C17 N1 P1 Pd1 -139.91(11)
C7 C2 P1 N2 78.70(17)
C3 C2 P1 N2 -100.88(17)
C7 C2 P1 N1 -19.25(18)
C3 C2 P1 N1 161.17(16)
C7 C2 P1 Pd1 -161.10(14)
C3 C2 P1 Pd1 19.32(18)
Pd1 O1 S1 O3 165.41(8)
Pd1 O1 S1 O2 35.27(10)
Pd1 O1 S1 C3 -79.56(9)
C4 C3 S1 O3 -33.16(17)
C2 C3 S1 O3 149.06(17)
C4 C3 S1 O2 89.63(16)
C2 C3 S1 O2 -88.15(18)
C4 C3 S1 O1 -151.08(14)
C2 C3 S1 O1 31.14(19)
C32 N3 Pd1 C1 -53.27(17)
C28 N3 Pd1 C1 128.79(15)
C32 N3 Pd1 O1 125.67(17)
C28 N3 Pd1 O1 -52.27(14)
C32 N3 Pd1 P1 176.44(13)
C28 N3 Pd1 P1 -1.5(3)
S1 O1 Pd1 C1 -67(2)
S1 O1 Pd1 N3 -105.69(8)
S1 O1 Pd1 P1 84.99(7)
N2 P1 Pd1 C1 -109.68(9)
N1 P1 Pd1 C1 1.84(10)
C2 P1 Pd1 C1 133.34(9)
N2 P1 Pd1 N3 20.0(2)
N1 P1 Pd1 N3 131.5(2)
C2 P1 Pd1 N3 -97.0(2)
N2 P1 Pd1 O1 71.12(7)
N1 P1 Pd1 O1 -177.37(8)
C2 P1 Pd1 O1 -45.86(7)
